data_4078873
loop_
_publ_author_name
'Normand, Mickael'
'Kirillov, Evgeny'
'Roisnel, Thierry'
'Carpentier, Jean-Fran\,cois'

_publ_section_title
;
 Meerwein--Ponndorf--Verley-Type Reduction Processes in Aluminum and
 Indium Isopropoxide Complexes of Imino-Phenolate Ligands
;
_journal_issue 15
_journal_name_full Organometallics
_journal_page_first 5511
_journal_paper_doi 10.1021/om300481q
_journal_volume 31
_journal_year 2012
_chemical_compound_source 'synthesis as described'
_chemical_formula_moiety 'C37 H33 In N2 O Si'
_chemical_formula_sum 'C37 H33 In N2 O Si'
_chemical_formula_weight 664.56
_chemical_name_systematic
;
 ?
;
_space_group_IT_number 14
_symmetry_cell_setting monoclinic
_symmetry_Int_Tables_number 14
_symmetry_space_group_name_Hall '-P 2yn'
_symmetry_space_group_name_H-M 'P 1 21/n 1'
_atom_sites_solution_hydrogens geom
_atom_sites_solution_primary direct
_atom_sites_solution_secondary difmap
_audit_conform_dict_location ftp://ftp.iucr.org/pub/cif_core.dic
_audit_conform_dict_name cif_core.dic
_audit_conform_dict_version 2.3
_audit_creation_date 2010-10-25T15:37:05-00:00
_audit_creation_method 'WinGX routine CIF_UPDATE'
_cell_angle_alpha 90
_cell_angle_beta 115.3370(10)
_cell_angle_gamma 90
_cell_formula_units_Z 4
_cell_length_a 17.1495(5)
_cell_length_b 11.1441(3)
_cell_length_c 18.2625(5)
_cell_measurement_reflns_used 7169
_cell_measurement_temperature 150(2)
_cell_measurement_theta_max 27.43
_cell_measurement_theta_min 2.25
_cell_measurement_wavelength 0.71073
_cell_volume 3154.51(15)
_computing_cell_refinement 'Bruker SMART (Bruker, 2002)'
_computing_data_collection 'Bruker SAINT (Bruker, 2002)'
_computing_data_reduction 'Bruker SAINT (Bruker, 2002)'
_computing_molecular_graphics 'Ortep-3 for Windows (Farrugia, 1997)'
_computing_publication_material
;
           WinGX publication routines (Farrugia, 1999),
           CRYSCAL (T. Roisnel, local program)
;
_computing_structure_refinement 'SHELXL-97 (Sheldrick, 1997)'
_computing_structure_solution 'SIR97 (Altomare et al., 1999))'
_diffrn_ambient_temperature 150(2)
_diffrn_detector 'CCD plate'
_diffrn_measured_fraction_theta_full 0.981
_diffrn_measured_fraction_theta_max 0.981
_diffrn_measurement_device_type 'APEXII, Bruker-AXS'
_diffrn_measurement_method 'CCD rotation images, thin slices'
_diffrn_radiation_monochromator graphite
_diffrn_radiation_probe x-ray
_diffrn_radiation_type MoK\a
_diffrn_radiation_wavelength 0.71073
_diffrn_reflns_av_R_equivalents 0.0362
_diffrn_reflns_av_unetI/netI 0.033
_diffrn_reflns_limit_h_max 22
_diffrn_reflns_limit_h_min -22
_diffrn_reflns_limit_k_max 11
_diffrn_reflns_limit_k_min -13
_diffrn_reflns_limit_l_max 22
_diffrn_reflns_limit_l_min -23
_diffrn_reflns_number 27113
_diffrn_reflns_theta_full 27.48
_diffrn_reflns_theta_max 27.48
_diffrn_reflns_theta_min 3
_exptl_absorpt_coefficient_mu 0.819
_exptl_absorpt_correction_T_max 0.835
_exptl_absorpt_correction_T_min 0.696
_exptl_absorpt_correction_type multi-scan
_exptl_absorpt_process_details
;
  [Sheldrick, G.M. (2002). SADABS Bruker AXS Inc., Madison, Wisconsin, USA]
;
_exptl_crystal_colour red
_exptl_crystal_density_diffrn 1.399
_exptl_crystal_density_method 'not measured'
_exptl_crystal_description prism
_exptl_crystal_F_000 1360
_exptl_crystal_size_max 0.338
_exptl_crystal_size_mid 0.25
_exptl_crystal_size_min 0.22
_refine_diff_density_max 1.038
_refine_diff_density_min -0.602
_refine_diff_density_rms 0.066
_refine_ls_extinction_method none
_refine_ls_goodness_of_fit_ref 1.048
_refine_ls_hydrogen_treatment constr
_refine_ls_matrix_type full
_refine_ls_number_parameters 382
_refine_ls_number_reflns 7109
_refine_ls_number_restraints 0
_refine_ls_restrained_S_all 1.048
_refine_ls_R_factor_all 0.0365
_refine_ls_R_factor_gt 0.0281
_refine_ls_shift/su_max 0.005
_refine_ls_shift/su_mean 0
_refine_ls_structure_factor_coef Fsqd
_refine_ls_weighting_details 'calc w=1/[\s^2^(Fo^2^)+(0.0283P)^2^+2.3910P] where P=(Fo^2^+2Fc^2^)/3'
_refine_ls_weighting_scheme calc
_refine_ls_wR_factor_gt 0.0689
_refine_ls_wR_factor_ref 0.074
_reflns_number_gt 6037
_reflns_number_total 7109
_reflns_threshold_expression >2sigma(I)
_cod_data_source_file om300481q_si_001.cif
_cod_data_source_block complex3a
_cod_original_sg_symbol_H-M 'P 21/n'
_cod_database_code 4078873

loop_
_symmetry_equiv_pos_as_xyz
'x, y, z'
'-x+1/2, y+1/2, -z+1/2'
'-x, -y, -z'
'x-1/2, -y-1/2, z-1/2'

loop_
_atom_site_label
_atom_site_type_symbol
_atom_site_fract_x
_atom_site_fract_y
_atom_site_fract_z
_atom_site_U_iso_or_equiv
_atom_site_adp_type
_atom_site_occupancy
_atom_site_symmetry_multiplicity
_atom_site_calc_flag
_atom_site_refinement_flags
In1 In 0.148136(9) 0.056207(14) 0.794920(9) 0.02409(6) Uani 1 1 d .
C1 C 0.25646(15) -0.0494(2) 0.87571(15) 0.0360(6) Uani 1 1 d .
H1A H 0.2782 -0.0985 0.8439 0.054 Uiso 1 1 calc R
H1B H 0.238 -0.1018 0.9085 0.054 Uiso 1 1 calc R
H1C H 0.3023 0.0041 0.9114 0.054 Uiso 1 1 calc R
C2 C 0.14522(16) 0.2041(2) 0.71841(15) 0.0358(5) Uani 1 1 d .
H2A H 0.1309 0.2779 0.7391 0.054 Uiso 1 1 calc R
H2B H 0.1015 0.189 0.6632 0.054 Uiso 1 1 calc R
H2C H 0.2019 0.2128 0.718 0.054 Uiso 1 1 calc R
N11 N 0.01061(11) -0.01940(16) 0.76514(11) 0.0260(4) Uani 1 1 d .
C12 C -0.02618(15) -0.0976(2) 0.69678(13) 0.0303(5) Uani 1 1 d .
C13 C -0.11043(17) -0.1359(2) 0.66220(16) 0.0425(6) Uani 1 1 d .
H13 H -0.1485 -0.1114 0.6848 0.051 Uiso 1 1 calc R
C14 C -0.1412(2) -0.2116(3) 0.59327(17) 0.0552(8) Uani 1 1 d .
H14 H -0.1996 -0.2374 0.5708 0.066 Uiso 1 1 calc R
C15 C -0.0896(2) -0.2480(2) 0.55864(16) 0.0529(8) Uani 1 1 d .
H15 H -0.112 -0.2986 0.5124 0.063 Uiso 1 1 calc R
C16 C -0.00339(19) -0.2111(2) 0.59083(15) 0.0449(7) Uani 1 1 d .
C17 C 0.0557(2) -0.2458(3) 0.55917(17) 0.0571(8) Uani 1 1 d .
H17 H 0.037 -0.2973 0.5134 0.069 Uiso 1 1 calc R
C18 C 0.1388(2) -0.2062(3) 0.59360(18) 0.0558(8) Uani 1 1 d .
H18 H 0.1788 -0.231 0.5732 0.067 Uiso 1 1 calc R
C19 C 0.16392(19) -0.1277(2) 0.66014(16) 0.0431(6) Uani 1 1 d .
H19 H 0.2214 -0.0982 0.6833 0.052 Uiso 1 1 calc R
N20 N 0.11142(13) -0.09290(18) 0.69196(11) 0.0328(4) Uani 1 1 d .
C21 C 0.02847(16) -0.1340(2) 0.65985(13) 0.0337(5) Uani 1 1 d .
O31 O 0.11786(9) 0.16021(13) 0.88141(9) 0.0262(3) Uani 1 1 d .
C32 C 0.06002(13) 0.15361(19) 0.90914(12) 0.0223(4) Uani 1 1 d .
C33 C -0.01336(13) 0.07675(19) 0.87574(13) 0.0242(4) Uani 1 1 d .
C34 C -0.03217(13) -0.0018(2) 0.80883(13) 0.0273(5) Uani 1 1 d .
H34 H -0.0832 -0.0483 0.7937 0.033 Uiso 1 1 calc R
C35 C -0.07361(13) 0.0769(2) 0.91056(14) 0.0282(5) Uani 1 1 d .
H35 H -0.1221 0.0249 0.8885 0.034 Uiso 1 1 calc R
C36 C -0.06457(13) 0.1487(2) 0.97441(14) 0.0279(5) Uani 1 1 d .
C37 C -0.13005(15) 0.1492(2) 1.00981(16) 0.0360(6) Uani 1 1 d .
H37A H -0.1814 0.1042 0.9741 0.054 Uiso 1 1 calc R
H37B H -0.1463 0.2321 1.0147 0.054 Uiso 1 1 calc R
H37C H -0.1048 0.1117 1.0635 0.054 Uiso 1 1 calc R
C38 C 0.00862(13) 0.22300(19) 1.00721(13) 0.0258(4) Uani 1 1 d .
H38 H 0.0158 0.2731 1.0518 0.031 Uiso 1 1 calc R
C39 C 0.07083(13) 0.22671(19) 0.97760(12) 0.0236(4) Uani 1 1 d .
Si1 Si 0.16524(4) 0.33121(5) 1.01950(3) 0.02251(12) Uani 1 1 d .
C41 C 0.15714(14) 0.44345(19) 0.93985(13) 0.0259(5) Uani 1 1 d .
C42 C 0.07747(17) 0.4719(2) 0.87682(15) 0.0405(6) Uani 1 1 d .
H42 H 0.0275 0.4292 0.8718 0.049 Uiso 1 1 calc R
C43 C 0.06971(19) 0.5617(2) 0.82110(16) 0.0471(7) Uani 1 1 d .
H43 H 0.0148 0.5796 0.7786 0.057 Uiso 1 1 calc R
C44 C 0.14142(19) 0.6243(3) 0.82754(16) 0.0456(7) Uani 1 1 d .
H44 H 0.1362 0.6849 0.7891 0.055 Uiso 1 1 calc R
C45 C 0.22108(17) 0.5990(2) 0.88993(16) 0.0414(6) Uani 1 1 d .
H45 H 0.2706 0.643 0.895 0.05 Uiso 1 1 calc R
C46 C 0.22849(15) 0.5090(2) 0.94528(14) 0.0328(5) Uani 1 1 d .
H46 H 0.2835 0.4918 0.9878 0.039 Uiso 1 1 calc R
C47 C 0.27268(13) 0.25155(19) 1.06461(13) 0.0247(4) Uani 1 1 d .
C48 C 0.28500(15) 0.1353(2) 1.04347(13) 0.0296(5) Uani 1 1 d .
H48 H 0.2377 0.0935 1.0034 0.036 Uiso 1 1 calc R
C49 C 0.36489(16) 0.0789(2) 1.07963(15) 0.0355(5) Uani 1 1 d .
H49 H 0.3714 -0.0004 1.064 0.043 Uiso 1 1 calc R
C50 C 0.43466(15) 0.1372(2) 1.13796(15) 0.0373(6) Uani 1 1 d .
H50 H 0.4894 0.099 1.162 0.045 Uiso 1 1 calc R
C51 C 0.42426(16) 0.2518(2) 1.16113(18) 0.0449(7) Uani 1 1 d .
H51 H 0.4717 0.2924 1.2019 0.054 Uiso 1 1 calc R
C52 C 0.34441(15) 0.3074(2) 1.12483(16) 0.0382(6) Uani 1 1 d .
H52 H 0.3383 0.3863 1.1415 0.046 Uiso 1 1 calc R
C53 C 0.16363(13) 0.4185(2) 1.10734(13) 0.0251(4) Uani 1 1 d .
C54 C 0.15043(15) 0.5422(2) 1.10408(14) 0.0297(5) Uani 1 1 d .
H54 H 0.1359 0.5831 1.0543 0.036 Uiso 1 1 calc R
C55 C 0.15797(16) 0.6070(2) 1.17177(15) 0.0361(5) Uani 1 1 d .
H55 H 0.1489 0.6914 1.1681 0.043 Uiso 1 1 calc R
C56 C 0.17857(16) 0.5489(2) 1.24417(15) 0.0384(6) Uani 1 1 d .
H56 H 0.1847 0.5933 1.2908 0.046 Uiso 1 1 calc R
C57 C 0.19027(17) 0.4263(3) 1.24908(15) 0.0408(6) Uani 1 1 d .
H57 H 0.2031 0.3859 1.2988 0.049 Uiso 1 1 calc R
C58 C 0.18329(16) 0.3617(2) 1.18161(14) 0.0339(5) Uani 1 1 d .
H58 H 0.192 0.2774 1.1858 0.041 Uiso 1 1 calc R

loop_
_atom_site_aniso_label
_atom_site_aniso_U_11
_atom_site_aniso_U_22
_atom_site_aniso_U_33
_atom_site_aniso_U_23
_atom_site_aniso_U_13
_atom_site_aniso_U_12
In1 0.02699(8) 0.02227(10) 0.02311(9) -0.00236(6) 0.01081(6) -0.00097(6)
C1 0.0372(12) 0.0378(15) 0.0322(12) -0.0011(11) 0.0142(10) 0.0118(10)
C2 0.0406(13) 0.0307(14) 0.0445(14) 0.0040(11) 0.0264(11) 0.0008(10)
N11 0.0282(9) 0.0192(9) 0.0247(9) -0.0005(7) 0.0056(7) -0.0025(7)
C12 0.0370(12) 0.0185(11) 0.0263(11) 0.0007(9) 0.0047(9) -0.0044(9)
C13 0.0438(14) 0.0325(15) 0.0400(14) -0.0032(11) 0.0072(11) -0.0090(11)
C14 0.0553(17) 0.0395(17) 0.0458(16) -0.0038(13) -0.0024(14) -0.0220(14)
C15 0.080(2) 0.0315(16) 0.0319(14) -0.0088(12) 0.0093(14) -0.0175(15)
C16 0.0736(19) 0.0256(14) 0.0283(12) -0.0039(11) 0.0151(13) -0.0098(13)
C17 0.107(3) 0.0334(16) 0.0356(14) -0.0116(12) 0.0350(17) -0.0111(17)
C18 0.091(2) 0.0402(17) 0.0508(17) -0.0096(14) 0.0443(17) -0.0042(16)
C19 0.0647(17) 0.0354(15) 0.0383(14) -0.0023(12) 0.0307(13) 0.0015(13)
N20 0.0468(11) 0.0251(10) 0.0276(10) -0.0004(8) 0.0169(9) -0.0019(9)
C21 0.0516(14) 0.0195(12) 0.0248(11) 0.0016(9) 0.0114(10) -0.0042(10)
O31 0.0281(7) 0.0255(8) 0.0290(8) -0.0069(6) 0.0161(6) -0.0061(6)
C32 0.0255(10) 0.0171(11) 0.0246(10) 0.0038(8) 0.0110(8) 0.0020(8)
C33 0.0239(10) 0.0192(11) 0.0280(11) 0.0043(9) 0.0096(8) 0.0010(8)
C34 0.0243(10) 0.0189(12) 0.0329(11) 0.0037(9) 0.0066(9) -0.0026(8)
C35 0.0236(10) 0.0224(12) 0.0374(12) 0.0085(10) 0.0118(9) 0.0017(8)
C36 0.0272(10) 0.0232(12) 0.0379(12) 0.0119(10) 0.0182(9) 0.0070(9)
C37 0.0328(11) 0.0330(14) 0.0514(15) 0.0120(12) 0.0268(11) 0.0078(10)
C38 0.0322(11) 0.0196(11) 0.0298(11) 0.0051(9) 0.0172(9) 0.0054(9)
C39 0.0278(10) 0.0175(11) 0.0275(10) 0.0018(9) 0.0138(9) 0.0008(8)
Si1 0.0288(3) 0.0179(3) 0.0245(3) -0.0016(2) 0.0148(2) -0.0018(2)
C41 0.0352(11) 0.0207(11) 0.0256(10) -0.0023(9) 0.0165(9) -0.0006(9)
C42 0.0406(13) 0.0410(15) 0.0353(13) 0.0061(12) 0.0119(11) -0.0086(11)
C43 0.0515(16) 0.0437(17) 0.0336(13) 0.0106(12) 0.0062(12) -0.0018(13)
C44 0.0683(18) 0.0368(16) 0.0378(14) 0.0125(12) 0.0287(14) 0.0016(13)
C45 0.0487(14) 0.0363(15) 0.0479(15) 0.0072(12) 0.0290(13) -0.0046(12)
C46 0.0365(12) 0.0302(13) 0.0364(13) 0.0051(11) 0.0201(10) 0.0005(10)
C47 0.0312(10) 0.0202(11) 0.0273(11) 0.0011(9) 0.0169(9) -0.0012(9)
C48 0.0379(12) 0.0244(12) 0.0229(10) -0.0020(9) 0.0095(9) 0.0004(9)
C49 0.0447(13) 0.0256(13) 0.0326(12) -0.0016(10) 0.0131(11) 0.0061(10)
C50 0.0330(12) 0.0344(14) 0.0428(14) -0.0001(11) 0.0146(11) 0.0050(10)
C51 0.0305(12) 0.0359(15) 0.0601(17) -0.0137(13) 0.0115(12) -0.0069(11)
C52 0.0329(12) 0.0248(13) 0.0549(16) -0.0128(11) 0.0169(11) -0.0047(10)
C53 0.0279(10) 0.0235(12) 0.0254(10) -0.0016(9) 0.0127(9) 0.0005(9)
C54 0.0366(12) 0.0250(12) 0.0284(11) 0.0001(9) 0.0149(10) 0.0038(9)
C55 0.0484(14) 0.0236(13) 0.0400(13) -0.0060(11) 0.0223(11) 0.0024(11)
C56 0.0448(14) 0.0407(16) 0.0326(13) -0.0143(11) 0.0194(11) -0.0042(11)
C57 0.0514(15) 0.0469(17) 0.0241(12) 0.0012(11) 0.0161(11) 0.0008(12)
C58 0.0483(13) 0.0252(13) 0.0302(12) 0.0030(10) 0.0187(11) 0.0055(10)

loop_
_atom_type_symbol
_atom_type_description
_atom_type_scat_dispersion_real
_atom_type_scat_dispersion_imag
_atom_type_scat_source
C C 0.0033 0.0016 'International Tables Vol C Tables 4.2.6.8 and 6.1.1.4'
H H 0 0 'International Tables Vol C Tables 4.2.6.8 and 6.1.1.4'
N N 0.0061 0.0033 'International Tables Vol C Tables 4.2.6.8 and 6.1.1.4'
O O 0.0106 0.006 'International Tables Vol C Tables 4.2.6.8 and 6.1.1.4'
Si Si 0.0817 0.0704 'International Tables Vol C Tables 4.2.6.8 and 6.1.1.4'
In In -0.7276 1.31 'International Tables Vol C Tables 4.2.6.8 and 6.1.1.4'

loop_
_geom_angle_atom_site_label_1
_geom_angle_atom_site_label_2
_geom_angle_atom_site_label_3
_geom_angle
C2 In1 C1 129.52(10)
C2 In1 O31 96.68(8)
C1 In1 O31 101.27(8)
C2 In1 N11 112.63(8)
C1 In1 N11 116.69(8)
O31 In1 N11 80.32(6)
C2 In1 N20 95.57(8)
C1 In1 N20 91.06(8)
O31 In1 N20 150.77(6)
N11 In1 N20 70.47(7)
In1 C1 H1A 109.5
In1 C1 H1B 109.5
H1A C1 H1B 109.5
In1 C1 H1C 109.5
H1A C1 H1C 109.5
H1B C1 H1C 109.5
In1 C2 H2A 109.5
In1 C2 H2B 109.5
H2A C2 H2B 109.5
In1 C2 H2C 109.5
H2A C2 H2C 109.5
H2B C2 H2C 109.5
C34 N11 C12 118.07(18)
C34 N11 In1 125.22(14)
C12 N11 In1 116.56(14)
C13 C12 C21 117.9(2)
C13 C12 N11 125.1(2)
C21 C12 N11 116.90(19)
C12 C13 C14 120.8(3)
C12 C13 H13 119.6
C14 C13 H13 119.6
C15 C14 C13 121.7(3)
C15 C14 H14 119.1
C13 C14 H14 119.1
C14 C15 C16 120.1(2)
C14 C15 H15 120
C16 C15 H15 120
C15 C16 C17 124.1(3)
C15 C16 C21 119.0(3)
C17 C16 C21 117.0(3)
C18 C17 C16 120.9(3)
C18 C17 H17 119.6
C16 C17 H17 119.6
C17 C18 C19 118.2(3)
C17 C18 H18 120.9
C19 C18 H18 120.9
N20 C19 C18 123.2(3)
N20 C19 H19 118.4
C18 C19 H19 118.4
C19 N20 C21 119.6(2)
C19 N20 In1 123.49(18)
C21 N20 In1 116.61(15)
N20 C21 C16 121.1(2)
N20 C21 C12 118.4(2)
C16 C21 C12 120.5(2)
C32 O31 In1 135.15(13)
O31 C32 C33 123.41(19)
O31 C32 C39 118.24(18)
C33 C32 C39 118.34(18)
C34 C33 C32 124.83(19)
C34 C33 C35 116.24(19)
C32 C33 C35 118.9(2)
N11 C34 C33 129.41(19)
N11 C34 H34 115.3
C33 C34 H34 115.3
C36 C35 C33 122.8(2)
C36 C35 H35 118.6
C33 C35 H35 118.6
C35 C36 C38 117.57(19)
C35 C36 C37 122.1(2)
C38 C36 C37 120.3(2)
C36 C37 H37A 109.5
C36 C37 H37B 109.5
H37A C37 H37B 109.5
C36 C37 H37C 109.5
H37A C37 H37C 109.5
H37B C37 H37C 109.5
C39 C38 C36 123.1(2)
C39 C38 H38 118.4
C36 C38 H38 118.4
C38 C39 C32 119.20(19)
C38 C39 Si1 122.28(16)
C32 C39 Si1 118.40(15)
C39 Si1 C41 109.48(10)
C39 Si1 C53 110.11(9)
C41 Si1 C53 106.97(10)
C39 Si1 C47 113.44(10)
C41 Si1 C47 112.72(9)
C53 Si1 C47 103.78(9)
C46 C41 C42 117.4(2)
C46 C41 Si1 121.54(17)
C42 C41 Si1 120.82(17)
C43 C42 C41 121.3(2)
C43 C42 H42 119.3
C41 C42 H42 119.3
C44 C43 C42 120.0(3)
C44 C43 H43 120
C42 C43 H43 120
C43 C44 C45 120.0(2)
C43 C44 H44 120
C45 C44 H44 120
C44 C45 C46 119.8(2)
C44 C45 H45 120.1
C46 C45 H45 120.1
C45 C46 C41 121.5(2)
C45 C46 H46 119.2
C41 C46 H46 119.2
C48 C47 C52 116.5(2)
C48 C47 Si1 123.49(16)
C52 C47 Si1 120.00(17)
C49 C48 C47 121.6(2)
C49 C48 H48 119.2
C47 C48 H48 119.2
C50 C49 C48 120.5(2)
C50 C49 H49 119.8
C48 C49 H49 119.8
C49 C50 C51 119.3(2)
C49 C50 H50 120.3
C51 C50 H50 120.3
C50 C51 C52 119.9(2)
C50 C51 H51 120.1
C52 C51 H51 120.1
C51 C52 C47 122.3(2)
C51 C52 H52 118.9
C47 C52 H52 118.9
C54 C53 C58 117.1(2)
C54 C53 Si1 122.34(17)
C58 C53 Si1 120.34(17)
C55 C54 C53 121.7(2)
C55 C54 H54 119.2
C53 C54 H54 119.2
C56 C55 C54 119.9(2)
C56 C55 H55 120.1
C54 C55 H55 120.1
C55 C56 C57 120.0(2)
C55 C56 H56 120
C57 C56 H56 120
C56 C57 C58 120.1(2)
C56 C57 H57 119.9
C58 C57 H57 119.9
C57 C58 C53 121.3(2)
C57 C58 H58 119.4
C53 C58 H58 119.4

loop_
_geom_bond_atom_site_label_1
_geom_bond_atom_site_label_2
_geom_bond_distance
In1 C2 2.147(2)
In1 C1 2.161(2)
In1 O31 2.1932(14)
In1 N11 2.3389(18)
In1 N20 2.383(2)
C1 H1A 0.98
C1 H1B 0.98
C1 H1C 0.98
C2 H2A 0.98
C2 H2B 0.98
C2 H2C 0.98
N11 C34 1.309(3)
N11 C12 1.429(3)
C12 C13 1.374(3)
C12 C21 1.428(3)
C13 C14 1.416(4)
C13 H13 0.95
C14 C15 1.350(4)
C14 H14 0.95
C15 C16 1.399(4)
C15 H15 0.95
C16 C17 1.418(4)
C16 C21 1.427(3)
C17 C18 1.362(4)
C17 H17 0.95
C18 C19 1.407(4)
C18 H18 0.95
C19 N20 1.322(3)
C19 H19 0.95
N20 C21 1.365(3)
O31 C32 1.295(2)
C32 C33 1.426(3)
C32 C39 1.436(3)
C33 C34 1.424(3)
C33 C35 1.426(3)
C34 H34 0.95
C35 C36 1.367(3)
C35 H35 0.95
C36 C38 1.406(3)
C36 C37 1.517(3)
C37 H37A 0.98
C37 H37B 0.98
C37 H37C 0.98
C38 C39 1.388(3)
C38 H38 0.95
C39 Si1 1.872(2)
Si1 C41 1.878(2)
Si1 C53 1.887(2)
Si1 C47 1.888(2)
C41 C46 1.392(3)
C41 C42 1.395(3)
C42 C43 1.392(4)
C42 H42 0.95
C43 C44 1.374(4)
C43 H43 0.95
C44 C45 1.383(4)
C44 H44 0.95
C45 C46 1.391(3)
C45 H45 0.95
C46 H46 0.95
C47 C48 1.394(3)
C47 C52 1.398(3)
C48 C49 1.391(3)
C48 H48 0.95
C49 C50 1.378(3)
C49 H49 0.95
C50 C51 1.380(4)
C50 H50 0.95
C51 C52 1.386(3)
C51 H51 0.95
C52 H52 0.95
C53 C54 1.393(3)
C53 C58 1.401(3)
C54 C55 1.390(3)
C54 H54 0.95
C55 C56 1.376(4)
C55 H55 0.95
C56 C57 1.378(4)
C56 H56 0.95
C57 C58 1.387(3)
C57 H57 0.95
C58 H58 0.95

loop_
_geom_torsion_atom_site_label_1
_geom_torsion_atom_site_label_2
_geom_torsion_atom_site_label_3
_geom_torsion_atom_site_label_4
_geom_torsion
C2 In1 N11 C34 -105.13(18)
C1 In1 N11 C34 85.96(19)
O31 In1 N11 C34 -11.87(17)
N20 In1 N11 C34 166.96(19)
C2 In1 N11 C12 79.44(17)
C1 In1 N11 C12 -89.48(16)
O31 In1 N11 C12 172.69(16)
N20 In1 N11 C12 -8.48(14)
C34 N11 C12 C13 14.9(3)
In1 N11 C12 C13 -169.37(19)
C34 N11 C12 C21 -168.0(2)
In1 N11 C12 C21 7.8(3)
C21 C12 C13 C14 1.5(4)
N11 C12 C13 C14 178.6(2)
C12 C13 C14 C15 -0.5(4)
C13 C14 C15 C16 0.1(4)
C14 C15 C16 C17 179.3(3)
C14 C15 C16 C21 -0.6(4)
C15 C16 C17 C18 179.9(3)
C21 C16 C17 C18 -0.2(4)
C16 C17 C18 C19 -1.6(4)
C17 C18 C19 N20 1.7(4)
C18 C19 N20 C21 0.1(4)
C18 C19 N20 In1 -173.0(2)
C2 In1 N20 C19 70.0(2)
C1 In1 N20 C19 -59.9(2)
O31 In1 N20 C19 -175.59(17)
N11 In1 N20 C19 -177.9(2)
C2 In1 N20 C21 -103.32(17)
C1 In1 N20 C21 126.79(17)
O31 In1 N20 C21 11.1(2)
N11 In1 N20 C21 8.75(15)
C19 N20 C21 C16 -2.0(3)
In1 N20 C21 C16 171.61(17)
C19 N20 C21 C12 178.3(2)
In1 N20 C21 C12 -8.1(3)
C15 C16 C21 N20 -178.1(2)
C17 C16 C21 N20 2.0(4)
C15 C16 C21 C12 1.6(4)
C17 C16 C21 C12 -178.3(2)
C13 C12 C21 N20 177.7(2)
N11 C12 C21 N20 0.3(3)
C13 C12 C21 C16 -2.0(3)
N11 C12 C21 C16 -179.4(2)
C2 In1 O31 C32 125.6(2)
C1 In1 O31 C32 -101.9(2)
N11 In1 O31 C32 13.65(18)
N20 In1 O31 C32 11.4(3)
In1 O31 C32 C33 -10.8(3)
In1 O31 C32 C39 168.61(14)
O31 C32 C33 C34 0.2(3)
C39 C32 C33 C34 -179.1(2)
O31 C32 C33 C35 -179.60(19)
C39 C32 C33 C35 1.0(3)
C12 N11 C34 C33 -175.3(2)
In1 N11 C34 C33 9.4(3)
C32 C33 C34 N11 -0.6(4)
C35 C33 C34 N11 179.2(2)
C34 C33 C35 C36 -179.2(2)
C32 C33 C35 C36 0.7(3)
C33 C35 C36 C38 -1.4(3)
C33 C35 C36 C37 179.0(2)
C35 C36 C38 C39 0.3(3)
C37 C36 C38 C39 -180.0(2)
C36 C38 C39 C32 1.4(3)
C36 C38 C39 Si1 177.31(16)
O31 C32 C39 C38 178.60(18)
C33 C32 C39 C38 -2.0(3)
O31 C32 C39 Si1 2.5(3)
C33 C32 C39 Si1 -178.11(15)
C38 C39 Si1 C41 -114.39(18)
C32 C39 Si1 C41 61.60(18)
C38 C39 Si1 C53 3.0(2)
C32 C39 Si1 C53 178.94(16)
C38 C39 Si1 C47 118.75(18)
C32 C39 Si1 C47 -65.26(18)
C39 Si1 C41 C46 -161.42(18)
C53 Si1 C41 C46 79.3(2)
C47 Si1 C41 C46 -34.2(2)
C39 Si1 C41 C42 24.5(2)
C53 Si1 C41 C42 -94.8(2)
C47 Si1 C41 C42 151.72(19)
C46 C41 C42 C43 0.5(4)
Si1 C41 C42 C43 174.9(2)
C41 C42 C43 C44 0.0(4)
C42 C43 C44 C45 -0.7(4)
C43 C44 C45 C46 0.9(4)
C44 C45 C46 C41 -0.4(4)
C42 C41 C46 C45 -0.3(4)
Si1 C41 C46 C45 -174.64(19)
C39 Si1 C47 C48 23.0(2)
C41 Si1 C47 C48 -102.11(19)
C53 Si1 C47 C48 142.52(18)
C39 Si1 C47 C52 -154.36(18)
C41 Si1 C47 C52 80.5(2)
C53 Si1 C47 C52 -34.9(2)
C52 C47 C48 C49 -1.0(3)
Si1 C47 C48 C49 -178.46(18)
C47 C48 C49 C50 0.0(4)
C48 C49 C50 C51 0.9(4)
C49 C50 C51 C52 -0.9(4)
C50 C51 C52 C47 -0.1(4)
C48 C47 C52 C51 1.0(4)
Si1 C47 C52 C51 178.6(2)
C39 Si1 C53 C54 -113.60(19)
C41 Si1 C53 C54 5.3(2)
C47 Si1 C53 C54 124.66(19)
C39 Si1 C53 C58 71.9(2)
C41 Si1 C53 C58 -169.18(18)
C47 Si1 C53 C58 -49.8(2)
C58 C53 C54 C55 1.2(3)
Si1 C53 C54 C55 -173.45(18)
C53 C54 C55 C56 -0.3(4)
C54 C55 C56 C57 -1.1(4)
C55 C56 C57 C58 1.5(4)
C56 C57 C58 C53 -0.6(4)
C54 C53 C58 C57 -0.8(3)
Si1 C53 C58 C57 174.00(19)
